data_4126234
loop_
_publ_author_name
'Hatano, Manabu'
'Nishikawa, Keisuke'
'Ishihara, Kazuaki'

_publ_section_title
;
 Enantioselective Cycloaddition of Styrenes with Aldimines Catalyzed by a
 Chiral Magnesium Potassium Binaphthyldisulfonate Cluster as a Chiral
 Br\/onsted Acid Catalyst.
;
_journal_name_full 'Journal of the American Chemical Society'
_journal_paper_doi 10.1021/jacs.7b04795
_journal_year 2017
_chemical_absolute_configuration 4S,5R,6R
_chemical_formula_sum 'C17 H16 I N O2'
_chemical_formula_weight 393.20
_chemical_name_common
;
(4S,5R,6R)-4-(2-iodophenyl)-5-methyl-6-phenyl-1,3-oxazinan-2-one
;
_space_group_crystal_system monoclinic
_space_group_IT_number 5
_space_group_name_Hall 'C 2y'
_space_group_name_H-M_alt 'C 1 2 1'
_symmetry_space_group_name_Hall 'C 2y'
_symmetry_space_group_name_H-M 'C 1 2 1'
_atom_sites_solution_hydrogens mixed
_audit_creation_method SHELXL-2014/6
_cell_angle_alpha 90
_cell_angle_beta 100.247(3)
_cell_angle_gamma 90
_cell_formula_units_Z 8
_cell_length_a 19.657(3)
_cell_length_b 7.8904(13)
_cell_length_c 20.662(3)
_cell_measurement_reflns_used 6179
_cell_measurement_temperature 123(2)
_cell_measurement_theta_max 27.486
_cell_measurement_theta_min 3.026
_cell_volume 3153.6(8)
_computing_cell_refinement 'Rigaku CrystalClear'
_computing_data_collection 'Rigaku CrystalClear'
_computing_data_reduction 'Rigaku CrystalClear'
_computing_molecular_graphics 'Rigaku CrystalStructure'
_computing_publication_material 'Rigaku CrystalStructure'
_computing_structure_refinement 'SHELXL-2014/6 (Sheldrick, 2014)'
_computing_structure_solution 'Rigaku CrystalStructure'
_diffrn_ambient_temperature 123(2)
_diffrn_measured_fraction_theta_full 0.987
_diffrn_measured_fraction_theta_max 0.978
_diffrn_measurement_device_type 'PILATUS 200K area detector'
_diffrn_measurement_method 'phi and omega scan'
_diffrn_radiation_type MoK\a
_diffrn_radiation_wavelength 0.71075
_diffrn_reflns_av_R_equivalents 0.0217
_diffrn_reflns_av_unetI/netI 0.0282
_diffrn_reflns_Laue_measured_fraction_full 0.987
_diffrn_reflns_Laue_measured_fraction_max 0.978
_diffrn_reflns_limit_h_max 24
_diffrn_reflns_limit_h_min -25
_diffrn_reflns_limit_k_max 8
_diffrn_reflns_limit_k_min -10
_diffrn_reflns_limit_l_max 26
_diffrn_reflns_limit_l_min -26
_diffrn_reflns_number 13313
_diffrn_reflns_point_group_measured_fraction_full 0.919
_diffrn_reflns_point_group_measured_fraction_max 0.888
_diffrn_reflns_theta_full 25.242
_diffrn_reflns_theta_max 27.528
_diffrn_reflns_theta_min 3.006
_exptl_absorpt_coefficient_mu 2.035
_exptl_absorpt_correction_type empirical
_exptl_absorpt_process_details 'Rigaku CrystalClear'
_exptl_crystal_colour colorless
_exptl_crystal_density_diffrn 1.656
_exptl_crystal_description prism
_exptl_crystal_F_000 1552
_exptl_crystal_size_max 0.300
_exptl_crystal_size_mid 0.100
_exptl_crystal_size_min 0.100
_exptl_transmission_factor_max 1.000
_exptl_transmission_factor_min 0.854
_refine_diff_density_max 2.359
_refine_diff_density_min -1.131
_refine_diff_density_rms 0.141
_refine_ls_abs_structure_details
;
 Flack x determined using 2503 quotients [(I+)-(I-)]/[(I+)+(I-)]
 (Parsons, Flack and Wagner, Acta Cryst. B69 (2013) 249-259).
;
_refine_ls_abs_structure_Flack 0.039(6)
_refine_ls_extinction_method none
_refine_ls_goodness_of_fit_ref 1.251
_refine_ls_hydrogen_treatment mixed
_refine_ls_matrix_type full
_refine_ls_number_parameters 390
_refine_ls_number_reflns 6441
_refine_ls_number_restraints 1
_refine_ls_restrained_S_all 1.251
_refine_ls_R_factor_all 0.0422
_refine_ls_R_factor_gt 0.0414
_refine_ls_shift/su_max 0.000
_refine_ls_shift/su_mean 0.000
_refine_ls_structure_factor_coef Fsqd
_refine_ls_weighting_details 'w=1/[\s^2^(Fo^2^)+44.0305P] where P=(Fo^2^+2Fc^2^)/3'
_refine_ls_weighting_scheme calc
_refine_ls_wR_factor_gt 0.1069
_refine_ls_wR_factor_ref 0.1072
_reflns_Friedel_coverage 0.693
_reflns_Friedel_fraction_full 0.840
_reflns_Friedel_fraction_max 0.784
_reflns_number_gt 6275
_reflns_number_total 6441
_reflns_threshold_expression 'I > 2\s(I)'
_cod_data_source_file ja7b04795_si_003.cif
_cod_data_source_block CrystalClear
_cod_depositor_comments
;

2020-08-12
Z value and formula fixed to values more according to usual
chemical conventions.                 miguel
;
_cod_original_formula_sum 'C34 H32 I2 N2 O4'
_cod_original_formula_weight 786.41
_cod_original_formula_units_Z 4
_cod_database_code 4126234
_shelx_space_group_comment
;
The symmetry employed for this shelxl refinement is uniquely defined
by the following loop, which should always be used as a source of
symmetry information in preference to the above space-group names.
They are only intended as comments.
;
_shelx_estimated_absorpt_t_min 0.580
_shelx_estimated_absorpt_t_max 0.822
_shelxl_version_number 2014/6

loop_
_space_group_symop_operation_xyz
'x, y, z'
'-x, y, -z'
'x+1/2, y+1/2, z'
'-x+1/2, y+1/2, -z'

loop_
_atom_site_label
_atom_site_type_symbol
_atom_site_fract_x
_atom_site_fract_y
_atom_site_fract_z
_atom_site_U_iso_or_equiv
_atom_site_adp_type
_atom_site_occupancy
_atom_site_site_symmetry_order
_atom_site_calc_flag
_atom_site_refinement_flags_posn
_atom_site_refinement_flags_adp
I2 I 0.12302(4) 1.33360(8) 0.17164(3) 0.02898(16) Uani 1 1 d . .
I1 I 0.05730(4) 0.08412(9) 0.35858(4) 0.03610(19) Uani 1 1 d . .
O1 O 0.1927(3) 0.8340(11) 0.3129(3) 0.0232(13) Uani 1 1 d . .
O4 O 0.2290(3) 0.6597(8) 0.0916(3) 0.0192(13) Uani 1 1 d . .
O3 O 0.2628(3) 0.5878(11) 0.1952(3) 0.0260(14) Uani 1 1 d . .
N2 N 0.1843(4) 0.7974(10) 0.1735(3) 0.0176(18) Uani 1 1 d . .
H2 H 0.178(6) 0.799(16) 0.225(5) 0.03(3) Uiso 1 1 d . .
C27 C 0.0310(5) 0.8251(17) 0.1597(4) 0.028(2) Uani 1 1 d . .
H27 H 0.0451 0.7119 0.1538 0.033 Uiso 1 1 calc R U
C6 C -0.0061(5) 0.3006(12) 0.3435(4) 0.020(2) Uani 1 1 d . .
C12 C 0.1929(4) 0.7416(12) 0.5305(4) 0.0161(17) Uani 1 1 d . .
C19 C 0.2275(5) 0.6811(12) 0.1561(5) 0.0174(18) Uani 1 1 d . .
C3 C 0.1806(5) 0.6479(12) 0.4660(4) 0.0169(17) Uani 1 1 d . .
H3 H 0.2150 0.5537 0.4682 0.020 Uiso 1 1 calc R U
O2 O 0.1935(3) 0.7703(8) 0.4165(3) 0.0218(14) Uani 1 1 d . .
N1 N 0.1234(4) 0.6215(10) 0.3356(4) 0.0168(17) Uani 1 1 d . .
H1A H 0.116(5) 0.603(14) 0.297(5) 0.01(2) Uiso 1 1 d . .
C28 C 0.1016(5) 0.9928(14) 0.0112(5) 0.026(2) Uani 1 1 d . .
H28 H 0.0601 1.0426 0.0235 0.040 Uiso 1 1 calc R U
H28A H 0.0901 0.9447 -0.0332 0.040 Uiso 1 1 calc R U
H28B H 0.1370 1.0806 0.0119 0.040 Uiso 1 1 calc R U
C20 C 0.1950(4) 0.7787(11) 0.0419(4) 0.0146(17) Uani 1 1 d . .
H20 H 0.2279 0.8730 0.0374 0.018 Uiso 1 1 calc R U
C4 C 0.1073(4) 0.5730(14) 0.4483(4) 0.0175(16) Uani 1 1 d . .
H4 H 0.0726 0.6652 0.4499 0.021 Uiso 1 1 calc R U
C1 C 0.0971(5) 0.5005(13) 0.3788(5) 0.0183(18) Uani 1 1 d . .
H1 H 0.1239 0.3927 0.3796 0.022 Uiso 1 1 calc R U
C15 C 0.2179(5) 0.9158(14) 0.6502(5) 0.025(2) Uani 1 1 d . .
H15 H 0.2264 0.9747 0.6909 0.029 Uiso 1 1 calc R U
C23 C 0.0554(5) 1.1232(11) 0.1671(4) 0.0178(19) Uani 1 1 d . .
C30 C 0.1445(5) 0.5267(11) -0.0238(4) 0.0189(19) Uani 1 1 d . .
H30 H 0.1276 0.4881 0.0139 0.023 Uiso 1 1 calc R U
C34 C 0.2061(4) 0.7352(13) -0.0772(4) 0.0191(18) Uani 1 1 d . .
H34 H 0.2315 0.8381 -0.0759 0.023 Uiso 1 1 calc R U
C21 C 0.1289(4) 0.8544(13) 0.0595(4) 0.0171(18) Uani 1 1 d . .
H21 H 0.0933 0.7630 0.0567 0.021 Uiso 1 1 calc R U
C29 C 0.1818(5) 0.6788(12) -0.0216(4) 0.0162(17) Uani 1 1 d . .
C31 C 0.1325(5) 0.4331(13) -0.0817(5) 0.025(2) Uani 1 1 d . .
H31 H 0.1068 0.3307 -0.0832 0.030 Uiso 1 1 calc R U
C26 C -0.0309(5) 0.8536(14) 0.1739(4) 0.028(2) Uani 1 1 d . .
H26 H -0.0604 0.7597 0.1769 0.033 Uiso 1 1 calc R U
C16 C 0.2484(5) 0.7622(14) 0.6440(4) 0.024(2) Uani 1 1 d . .
H16 H 0.2780 0.7153 0.6810 0.028 Uiso 1 1 calc R U
C18 C 0.1441(4) 0.9215(12) 0.1300(4) 0.0151(16) Uani 1 1 d . .
H18 H 0.1717 1.0282 0.1309 0.018 Uiso 1 1 calc R U
C22 C 0.0770(4) 0.9608(12) 0.1532(4) 0.0148(18) Uani 1 1 d . .
C11 C 0.0974(6) 0.4359(14) 0.4974(5) 0.030(2) Uani 1 1 d . .
H11 H 0.0513 0.3857 0.4849 0.045 Uiso 1 1 calc R U
H11A H 0.1018 0.4857 0.5414 0.045 Uiso 1 1 calc R U
H11B H 0.1326 0.3479 0.4976 0.045 Uiso 1 1 calc R U
C17 C 0.2372(5) 0.6724(13) 0.5847(5) 0.0216(19) Uani 1 1 d . .
H17 H 0.2592 0.5664 0.5813 0.026 Uiso 1 1 calc R U
C33 C 0.1929(5) 0.6387(14) -0.1352(4) 0.025(2) Uani 1 1 d . .
H33 H 0.2086 0.6781 -0.1735 0.030 Uiso 1 1 calc R U
C14 C 0.1742(5) 0.9851(13) 0.5962(5) 0.027(2) Uani 1 1 d . .
H14 H 0.1536 1.0929 0.5994 0.033 Uiso 1 1 calc R U
C5 C 0.0211(4) 0.4632(13) 0.3527(4) 0.0190(19) Uani 1 1 d . .
C9 C -0.0953(5) 0.5727(17) 0.3188(4) 0.028(2) Uani 1 1 d . .
H9 H -0.1256 0.6670 0.3102 0.033 Uiso 1 1 calc R U
C24 C -0.0098(5) 1.1534(14) 0.1817(5) 0.024(2) Uani 1 1 d . .
H24 H -0.0233 1.2660 0.1897 0.029 Uiso 1 1 calc R U
C10 C -0.0251(5) 0.6003(16) 0.3388(4) 0.023(2) Uani 1 1 d . .
H10 H -0.0079 0.7130 0.3432 0.05(4) Uiso 1 1 calc R .
C8 C -0.1220(5) 0.4098(16) 0.3112(5) 0.030(2) Uani 1 1 d . .
H8 H -0.1703 0.3917 0.2984 0.035 Uiso 1 1 calc R U
C25 C -0.0553(5) 1.0205(15) 0.1849(5) 0.029(2) Uani 1 1 d . .
H25 H -0.1005 1.0392 0.1939 0.035 Uiso 1 1 calc R U
C32 C 0.1571(5) 0.4861(15) -0.1372(5) 0.029(2) Uani 1 1 d . .
H32 H 0.1497 0.4192 -0.1761 0.034 Uiso 1 1 calc R U
C7 C -0.0766(5) 0.2737(13) 0.3227(4) 0.024(2) Uani 1 1 d . .
H7 H -0.0938 0.1613 0.3163 0.029 Uiso 1 1 calc R U
C13 C 0.1611(5) 0.8942(13) 0.5372(5) 0.025(2) Uani 1 1 d . .
H13 H 0.1297 0.9389 0.5010 0.030 Uiso 1 1 calc R U
C2 C 0.1711(5) 0.7425(12) 0.3521(5) 0.0176(18) Uani 1 1 d . .

loop_
_atom_site_aniso_label
_atom_site_aniso_U_11
_atom_site_aniso_U_22
_atom_site_aniso_U_33
_atom_site_aniso_U_23
_atom_site_aniso_U_13
_atom_site_aniso_U_12
I2 0.0434(4) 0.0154(3) 0.0314(3) -0.0042(3) 0.0154(3) -0.0044(3)
I1 0.0447(4) 0.0165(3) 0.0406(4) 0.0003(3) -0.0103(3) 0.0018(3)
O1 0.028(3) 0.029(3) 0.014(3) 0.001(3) 0.008(2) -0.010(4)
O4 0.027(3) 0.018(3) 0.013(3) -0.002(2) 0.002(2) 0.006(3)
O3 0.033(3) 0.023(3) 0.020(3) 0.011(3) 0.001(3) 0.008(4)
N2 0.017(3) 0.023(5) 0.013(3) -0.002(3) 0.006(3) 0.004(3)
C27 0.036(5) 0.017(5) 0.026(4) 0.001(5) -0.007(4) -0.006(5)
C6 0.026(4) 0.020(6) 0.014(4) -0.003(3) 0.005(3) 0.001(4)
C12 0.017(4) 0.023(5) 0.009(4) -0.001(3) 0.004(3) 0.000(4)
C19 0.019(4) 0.012(5) 0.021(4) 0.000(3) 0.003(3) -0.005(3)
C3 0.018(4) 0.019(5) 0.014(4) 0.002(3) 0.004(3) 0.000(3)
O2 0.027(3) 0.025(4) 0.014(3) 0.000(2) 0.003(2) -0.009(3)
N1 0.020(4) 0.019(5) 0.012(3) -0.004(3) 0.005(3) -0.007(3)
C28 0.033(5) 0.031(6) 0.016(4) 0.007(4) 0.005(4) 0.015(4)
C20 0.017(4) 0.016(5) 0.011(4) 0.002(3) 0.006(3) -0.001(3)
C4 0.020(4) 0.019(4) 0.015(4) 0.000(4) 0.006(3) 0.002(4)
C1 0.018(4) 0.013(4) 0.023(4) 0.006(4) 0.001(3) 0.000(3)
C15 0.026(5) 0.034(6) 0.015(4) -0.012(4) 0.007(4) -0.014(4)
C23 0.024(4) 0.014(5) 0.015(4) -0.001(3) 0.003(3) 0.003(3)
C30 0.029(5) 0.013(5) 0.014(4) 0.001(3) 0.001(3) -0.002(4)
C34 0.016(4) 0.023(5) 0.018(4) 0.003(4) 0.001(3) 0.000(4)
C21 0.016(4) 0.016(5) 0.018(4) -0.002(4) 0.001(3) 0.001(4)
C29 0.017(4) 0.015(5) 0.016(4) -0.003(3) 0.003(3) 0.002(3)
C31 0.028(5) 0.022(5) 0.022(5) -0.005(4) -0.002(4) 0.001(4)
C26 0.045(6) 0.020(6) 0.015(4) -0.001(4) -0.002(4) -0.023(5)
C16 0.018(4) 0.039(6) 0.013(4) -0.002(4) 0.001(3) -0.006(4)
C18 0.015(4) 0.014(5) 0.016(4) 0.001(3) 0.004(3) 0.000(3)
C22 0.012(4) 0.015(5) 0.017(4) -0.003(3) 0.001(3) -0.003(3)
C11 0.039(6) 0.033(6) 0.017(4) 0.007(4) 0.003(4) -0.022(5)
C17 0.018(4) 0.021(5) 0.025(5) -0.003(4) 0.001(4) -0.001(4)
C33 0.022(4) 0.040(7) 0.012(4) -0.001(4) 0.003(3) 0.008(4)
C14 0.036(5) 0.021(5) 0.030(5) -0.004(4) 0.016(4) 0.003(4)
C5 0.013(4) 0.031(6) 0.013(4) -0.002(4) 0.000(3) -0.001(4)
C9 0.033(5) 0.030(6) 0.020(4) -0.003(5) 0.005(3) 0.006(5)
C24 0.022(5) 0.030(6) 0.020(4) -0.002(4) 0.002(4) 0.013(4)
C10 0.029(5) 0.021(5) 0.017(4) -0.002(4) -0.002(3) 0.000(5)
C8 0.017(4) 0.053(7) 0.021(5) -0.005(4) 0.010(4) -0.007(5)
C25 0.013(4) 0.046(7) 0.027(5) 0.000(4) -0.001(4) 0.004(4)
C32 0.025(5) 0.038(7) 0.020(5) -0.011(4) -0.008(4) 0.012(5)
C7 0.030(5) 0.027(5) 0.017(4) -0.004(4) 0.011(4) -0.009(4)
C13 0.025(5) 0.035(6) 0.018(4) -0.006(4) 0.011(4) 0.005(4)
C2 0.022(4) 0.012(5) 0.019(4) -0.001(3) 0.005(3) 0.004(4)

loop_
_atom_type_symbol
_atom_type_description
_atom_type_scat_dispersion_real
_atom_type_scat_dispersion_imag
_atom_type_scat_source
C C 0.0033 0.0016 'International Tables Vol C Tables 4.2.6.8 and 6.1.1.4'
H H 0.0000 0.0000 'International Tables Vol C Tables 4.2.6.8 and 6.1.1.4'
N N 0.0061 0.0033 'International Tables Vol C Tables 4.2.6.8 and 6.1.1.4'
O O 0.0106 0.0060 'International Tables Vol C Tables 4.2.6.8 and 6.1.1.4'
I I -0.4742 1.8119 'International Tables Vol C Tables 4.2.6.8 and 6.1.1.4'

loop_
_geom_angle_atom_site_label_1
_geom_angle_atom_site_label_2
_geom_angle_atom_site_label_3
_geom_angle
C19 O4 C20 121.7(7)
C19 N2 C18 126.3(7)
C19 N2 H2 117(6)
C18 N2 H2 117(6)
C26 C27 C22 121.3(12)
C26 C27 H27 119.4
C22 C27 H27 119.4
C5 C6 C7 121.3(9)
C5 C6 I1 121.8(7)
C7 C6 I1 116.9(7)
C13 C12 C17 119.3(8)
C13 C12 C3 121.0(8)
C17 C12 C3 119.7(8)
O3 C19 N2 123.4(9)
O3 C19 O4 118.0(9)
N2 C19 O4 118.5(8)
O2 C3 C12 105.9(7)
O2 C3 C4 111.1(7)
C12 C3 C4 113.2(7)
O2 C3 H3 108.9
C12 C3 H3 108.9
C4 C3 H3 108.9
C2 O2 C3 121.2(7)
C2 N1 C1 128.0(8)
C2 N1 H1A 113(8)
C1 N1 H1A 118(8)
C21 C28 H28 109.5
C21 C28 H28A 109.5
H28 C28 H28A 109.5
C21 C28 H28B 109.5
H28 C28 H28B 109.5
H28A C28 H28B 109.5
O4 C20 C29 105.1(7)
O4 C20 C21 112.6(7)
C29 C20 C21 112.8(7)
O4 C20 H20 108.7
C29 C20 H20 108.7
C21 C20 H20 108.7
C11 C4 C1 110.5(9)
C11 C4 C3 109.9(7)
C1 C4 C3 109.1(7)
C11 C4 H4 109.1
C1 C4 H4 109.1
C3 C4 H4 109.1
N1 C1 C5 109.9(7)
N1 C1 C4 109.2(8)
C5 C1 C4 111.3(7)
N1 C1 H1 108.8
C5 C1 H1 108.8
C4 C1 H1 108.8
C16 C15 C14 119.4(9)
C16 C15 H15 120.3
C14 C15 H15 120.3
C24 C23 C22 121.9(9)
C24 C23 I2 116.8(7)
C22 C23 I2 121.2(7)
C31 C30 C29 119.4(9)
C31 C30 H30 120.3
C29 C30 H30 120.3
C29 C34 C33 119.4(9)
C29 C34 H34 120.3
C33 C34 H34 120.3
C28 C21 C18 111.4(8)
C28 C21 C20 110.0(7)
C18 C21 C20 109.3(7)
C28 C21 H21 108.7
C18 C21 H21 108.7
C20 C21 H21 108.7
C34 C29 C30 120.0(8)
C34 C29 C20 121.1(8)
C30 C29 C20 118.9(8)
C32 C31 C30 121.4(10)
C32 C31 H31 119.3
C30 C31 H31 119.3
C27 C26 C25 122.7(10)
C27 C26 H26 118.7
C25 C26 H26 118.7
C15 C16 C17 121.8(9)
C15 C16 H16 119.1
C17 C16 H16 119.1
N2 C18 C22 110.4(7)
N2 C18 C21 110.3(7)
C22 C18 C21 109.8(7)
N2 C18 H18 108.8
C22 C18 H18 108.8
C21 C18 H18 108.8
C23 C22 C27 116.7(9)
C23 C22 C18 124.6(8)
C27 C22 C18 118.7(9)
C4 C11 H11 109.5
C4 C11 H11A 109.5
H11 C11 H11A 109.5
C4 C11 H11B 109.5
H11 C11 H11B 109.5
H11A C11 H11B 109.5
C16 C17 C12 118.8(9)
C16 C17 H17 120.6
C12 C17 H17 120.6
C32 C33 C34 120.7(9)
C32 C33 H33 119.6
C34 C33 H33 119.6
C15 C14 C13 119.3(10)
C15 C14 H14 120.4
C13 C14 H14 120.4
C6 C5 C10 117.7(8)
C6 C5 C1 123.7(9)
C10 C5 C1 118.6(9)
C10 C9 C8 121.1(11)
C10 C9 H9 119.4
C8 C9 H9 119.4
C25 C24 C23 120.6(9)
C25 C24 H24 119.7
C23 C24 H24 119.7
C9 C10 C5 120.7(11)
C9 C10 H10 119.6
C5 C10 H10 119.6
C9 C8 C7 118.5(9)
C9 C8 H8 120.7
C7 C8 H8 120.7
C24 C25 C26 116.7(9)
C24 C25 H25 121.7
C26 C25 H25 121.7
C31 C32 C33 119.0(9)
C31 C32 H32 120.5
C33 C32 H32 120.5
C8 C7 C6 120.6(9)
C8 C7 H7 119.7
C6 C7 H7 119.7
C12 C13 C14 121.4(9)
C12 C13 H13 119.3
C14 C13 H13 119.3
O1 C2 N1 124.3(9)
O1 C2 O2 118.2(9)
N1 C2 O2 117.4(8)

loop_
_geom_bond_atom_site_label_1
_geom_bond_atom_site_label_2
_geom_bond_distance
I2 C23 2.119(9)
I1 C6 2.105(10)
O1 C2 1.218(11)
O4 C19 1.350(11)
O4 C20 1.462(10)
O3 C19 1.214(11)
N2 C19 1.342(12)
N2 C18 1.462(11)
N2 H2 1.09(11)
C27 C26 1.319(15)
C27 C22 1.423(14)
C27 H27 0.9500
C6 C5 1.389(14)
C6 C7 1.393(13)
C12 C13 1.374(13)
C12 C17 1.402(12)
C12 C3 1.506(12)
C3 O2 1.461(10)
C3 C4 1.541(12)
C3 H3 1.0000
O2 C2 1.343(11)
N1 C2 1.340(12)
N1 C1 1.463(11)
N1 H1A 0.79(9)
C28 C21 1.511(13)
C28 H28 0.9800
C28 H28A 0.9800
C28 H28B 0.9800
C20 C29 1.512(12)
C20 C21 1.531(12)
C20 H20 1.0000
C4 C11 1.520(13)
C4 C1 1.525(12)
C4 H4 1.0000
C1 C5 1.524(12)
C1 H1 1.0000
C15 C16 1.368(15)
C15 C14 1.392(15)
C15 H15 0.9500
C23 C24 1.388(13)
C23 C22 1.395(13)
C30 C31 1.389(13)
C30 C29 1.403(12)
C30 H30 0.9500
C34 C29 1.394(12)
C34 C33 1.405(13)
C34 H34 0.9500
C21 C18 1.530(11)
C21 H21 1.0000
C31 C32 1.388(15)
C31 H31 0.9500
C26 C25 1.434(16)
C26 H26 0.9500
C16 C17 1.398(13)
C16 H16 0.9500
C18 C22 1.514(12)
C18 H18 1.0000
C11 H11 0.9800
C11 H11A 0.9800
C11 H11B 0.9800
C17 H17 0.9500
C33 C32 1.391(16)
C33 H33 0.9500
C14 C13 1.399(13)
C14 H14 0.9500
C5 C10 1.408(15)
C9 C10 1.386(13)
C9 C8 1.387(17)
C9 H9 0.9500
C24 C25 1.388(15)
C24 H24 0.9500
C10 H10 0.9500
C8 C7 1.390(15)
C8 H8 0.9500
C25 H25 0.9500
C32 H32 0.9500
C7 H7 0.9500
C13 H13 0.9500

loop_
_geom_torsion_atom_site_label_1
_geom_torsion_atom_site_label_2
_geom_torsion_atom_site_label_3
_geom_torsion_atom_site_label_4
_geom_torsion
C18 N2 C19 O3 175.4(9)
C18 N2 C19 O4 -8.5(13)
C20 O4 C19 O3 -172.4(8)
C20 O4 C19 N2 11.3(12)
C13 C12 C3 O2 51.6(10)
C17 C12 C3 O2 -128.5(9)
C13 C12 C3 C4 -70.3(11)
C17 C12 C3 C4 109.5(10)
C12 C3 O2 C2 -163.3(8)
C4 C3 O2 C2 -40.0(11)
C19 O4 C20 C29 -156.7(8)
C19 O4 C20 C21 -33.6(11)
O2 C3 C4 C11 175.4(8)
C12 C3 C4 C11 -65.7(11)
O2 C3 C4 C1 54.0(10)
C12 C3 C4 C1 173.0(8)
C2 N1 C1 C5 146.4(9)
C2 N1 C1 C4 24.1(12)
C11 C4 C1 N1 -166.0(8)
C3 C4 C1 N1 -45.1(10)
C11 C4 C1 C5 72.5(10)
C3 C4 C1 C5 -166.5(8)
O4 C20 C21 C28 172.5(7)
C29 C20 C21 C28 -68.8(10)
O4 C20 C21 C18 49.8(10)
C29 C20 C21 C18 168.6(7)
C33 C34 C29 C30 0.0(13)
C33 C34 C29 C20 179.9(8)
C31 C30 C29 C34 0.4(13)
C31 C30 C29 C20 -179.5(8)
O4 C20 C29 C34 -124.6(8)
C21 C20 C29 C34 112.4(9)
O4 C20 C29 C30 55.4(10)
C21 C20 C29 C30 -67.7(10)
C29 C30 C31 C32 0.5(14)
C22 C27 C26 C25 -1.3(14)
C14 C15 C16 C17 0.2(14)
C19 N2 C18 C22 148.9(9)
C19 N2 C18 C21 27.3(12)
C28 C21 C18 N2 -167.4(7)
C20 C21 C18 N2 -45.7(10)
C28 C21 C18 C22 70.7(10)
C20 C21 C18 C22 -167.6(7)
C24 C23 C22 C27 -4.6(13)
I2 C23 C22 C27 172.0(6)
C24 C23 C22 C18 173.3(8)
I2 C23 C22 C18 -10.1(12)
C26 C27 C22 C23 4.4(13)
C26 C27 C22 C18 -173.7(8)
N2 C18 C22 C23 125.0(9)
C21 C18 C22 C23 -113.2(10)
N2 C18 C22 C27 -57.1(10)
C21 C18 C22 C27 64.7(11)
C15 C16 C17 C12 -0.6(14)
C13 C12 C17 C16 -0.8(13)
C3 C12 C17 C16 179.4(8)
C29 C34 C33 C32 -1.3(14)
C16 C15 C14 C13 1.5(14)
C7 C6 C5 C10 -1.3(13)
I1 C6 C5 C10 177.5(6)
C7 C6 C5 C1 176.6(8)
I1 C6 C5 C1 -4.7(12)
N1 C1 C5 C6 129.7(9)
C4 C1 C5 C6 -109.3(10)
N1 C1 C5 C10 -52.5(11)
C4 C1 C5 C10 68.6(11)
C22 C23 C24 C25 1.8(14)
I2 C23 C24 C25 -175.0(7)
C8 C9 C10 C5 -0.7(14)
C6 C5 C10 C9 2.0(13)
C1 C5 C10 C9 -176.0(8)
C10 C9 C8 C7 -1.4(14)
C23 C24 C25 C26 1.4(14)
C27 C26 C25 C24 -1.7(14)
C30 C31 C32 C33 -1.8(14)
C34 C33 C32 C31 2.2(14)
C9 C8 C7 C6 2.1(14)
C5 C6 C7 C8 -0.8(14)
I1 C6 C7 C8 -179.6(7)
C17 C12 C13 C14 2.6(14)
C3 C12 C13 C14 -177.6(9)
C15 C14 C13 C12 -3.0(15)
C1 N1 C2 O1 176.6(9)
C1 N1 C2 O2 -7.4(14)
C3 O2 C2 O1 -168.3(8)
C3 O2 C2 N1 15.4(12)
